data_4130151
loop_
_publ_author_name
'Chernichenko, Konstantin'
'Lindqvist, Markus'
'K\'otai, Bianka'
'Nieger, Martin'
'Sorochkina, Kristina'
'P\'apai, Imre'
'Repo, Timo'

_publ_section_title
;
 Metal-Free sp(2)-C-H Borylation as a Common Reactivity Pattern of
 Frustrated 2-Aminophenylboranes.
;
_journal_issue 14
_journal_name_full 'Journal of the American Chemical Society'
_journal_page_first 4860
_journal_page_last 4868
_journal_paper_doi 10.1021/jacs.6b00819
_journal_volume 138
_journal_year 2016
_chemical_formula_moiety 'C39 H40 B N'
_chemical_formula_sum 'C39 H40 B N'
_chemical_formula_weight 533.53
_chemical_name_systematic
;
 5-([1,1'-biphenyl]-2-yl)-5-(2-(2,2,6,6-tetramethylpiperidin-
1-ium-1-yl)phenyl)-5H-dibenzo[b,d]borol-5-uide
;
_space_group_crystal_system monoclinic
_space_group_IT_number 14
_space_group_name_Hall '-P 2ybc'
_space_group_name_H-M_alt 'P 1 21/c 1'
_atom_sites_solution_hydrogens mixed
_atom_sites_solution_primary direct
_atom_sites_solution_secondary difmap
_audit_creation_method SHELXL-2014
_cell_angle_alpha 90
_cell_angle_beta 115.643(1)
_cell_angle_gamma 90
_cell_formula_units_Z 8
_cell_length_a 19.1800(4)
_cell_length_b 18.5354(4)
_cell_length_c 18.4087(4)
_cell_measurement_reflns_used 9819
_cell_measurement_temperature 123(2)
_cell_measurement_theta_max 71.7
_cell_measurement_theta_min 3.4
_cell_volume 5899.9(2)
_computing_cell_refinement SAINT
_computing_data_collection APEX2
_computing_data_reduction SAINT
_computing_molecular_graphics Shelxtl
_computing_publication_material publCIF
_computing_structure_refinement 'SHELXL-2014 (Sheldrick, 2014)'
_computing_structure_solution SHELXS-97
_diffrn_ambient_temperature 123(2)
_diffrn_measured_fraction_theta_full 0.997
_diffrn_measured_fraction_theta_max 0.983
_diffrn_measurement_device_type 'Bruker D8 Venture with Photon100 detector'
_diffrn_measurement_method 'rotation in \f and \w, 0.5\%, shutterless'
_diffrn_radiation_type CuK\a
_diffrn_radiation_wavelength 1.54178
_diffrn_reflns_av_R_equivalents 0.0480
_diffrn_reflns_av_unetI/netI 0.0393
_diffrn_reflns_Laue_measured_fraction_full 0.997
_diffrn_reflns_Laue_measured_fraction_max 0.983
_diffrn_reflns_limit_h_max 23
_diffrn_reflns_limit_h_min -23
_diffrn_reflns_limit_k_max 22
_diffrn_reflns_limit_k_min -22
_diffrn_reflns_limit_l_max 22
_diffrn_reflns_limit_l_min -17
_diffrn_reflns_number 56050
_diffrn_reflns_point_group_measured_fraction_full 0.997
_diffrn_reflns_point_group_measured_fraction_max 0.983
_diffrn_reflns_theta_full 67.679
_diffrn_reflns_theta_max 72.143
_diffrn_reflns_theta_min 2.555
_diffrn_source 'I\mS microfocus'
_exptl_absorpt_coefficient_mu 0.508
_exptl_absorpt_correction_T_max 0.9705
_exptl_absorpt_correction_T_min 0.8687
_exptl_absorpt_correction_type multi-scan
_exptl_absorpt_process_details 'SADABS (Sheldrick, 2015)'
_exptl_crystal_colour colourless
_exptl_crystal_density_diffrn 1.201
_exptl_crystal_description plates
_exptl_crystal_F_000 2288
_exptl_crystal_size_max 0.160
_exptl_crystal_size_mid 0.120
_exptl_crystal_size_min 0.030
_refine_diff_density_max 1.256
_refine_diff_density_min -0.418
_refine_diff_density_rms 0.052
_refine_ls_extinction_coef 0.00025(4)
_refine_ls_extinction_expression Fc^*^=kFc[1+0.001xFc^2^\l^3^/sin(2\q)]^-1/4^
_refine_ls_extinction_method SHELXL
_refine_ls_goodness_of_fit_ref 1.028
_refine_ls_hydrogen_treatment mixed
_refine_ls_matrix_type full
_refine_ls_number_parameters 754
_refine_ls_number_reflns 11434
_refine_ls_number_restraints 2
_refine_ls_restrained_S_all 1.028
_refine_ls_R_factor_all 0.0798
_refine_ls_R_factor_gt 0.0583
_refine_ls_shift/su_max 0.000
_refine_ls_shift/su_mean 0.000
_refine_ls_structure_factor_coef Fsqd
_refine_ls_weighting_details 'w=1/[\s^2^(Fo^2^)+(0.0617P)^2^+4.9700P] where P=(Fo^2^+2Fc^2^)/3'
_refine_ls_weighting_scheme calc
_refine_ls_wR_factor_gt 0.1353
_refine_ls_wR_factor_ref 0.1464
_reflns_Friedel_coverage 0.000
_reflns_number_gt 8813
_reflns_number_total 11434
_reflns_threshold_expression 'I > 2\s(I)'
_cod_data_source_file ja6b00819_si_002.cif
_cod_data_source_block les131_compound_41
_cod_original_sg_symbol_H-M 'P 21/c'
_cod_database_code 4130151
_shelx_space_group_comment
;
The symmetry employed for this shelxl refinement is uniquely defined
by the following loop, which should always be used as a source of
symmetry information in preference to the above space-group names.
They are only intended as comments.
;
_shelx_estimated_absorpt_t_min 0.923
_shelx_estimated_absorpt_t_max 0.985
_shelxl_version_number 2014-3

loop_
_space_group_symop_operation_xyz
'x, y, z'
'-x, y+1/2, -z+1/2'
'-x, -y, -z'
'x, -y-1/2, z-1/2'

loop_
_atom_site_label
_atom_site_type_symbol
_atom_site_fract_x
_atom_site_fract_y
_atom_site_fract_z
_atom_site_U_iso_or_equiv
_atom_site_adp_type
_atom_site_occupancy
_atom_site_site_symmetry_order
_atom_site_calc_flag
_atom_site_refinement_flags_posn
_atom_site_refinement_flags_adp
B1 B -0.00901(13) 0.33137(11) 0.23918(13) 0.0179(4) Uani 1 1 d . .
C1 C 0.06616(11) 0.28028(9) 0.29715(12) 0.0175(4) Uani 1 1 d . .
C2 C 0.09938(12) 0.23869(10) 0.25583(13) 0.0229(4) Uani 1 1 d . .
H2 H 0.0724 0.2357 0.1988 0.028 Uiso 1 1 calc R U
C3 C 0.16869(12) 0.20207(11) 0.29343(14) 0.0272(5) Uani 1 1 d . .
H3 H 0.1877 0.1744 0.2624 0.033 Uiso 1 1 calc R U
C4 C 0.21023(12) 0.20583(11) 0.37622(15) 0.0279(5) Uani 1 1 d . .
H4 H 0.2588 0.1823 0.4024 0.034 Uiso 1 1 calc R U
C5 C 0.18007(11) 0.24423(11) 0.42020(13) 0.0240(5) Uani 1 1 d . .
H5 H 0.2074 0.2465 0.4772 0.029 Uiso 1 1 calc R U
C6 C 0.10940(11) 0.27982(10) 0.38079(12) 0.0181(4) Uani 1 1 d . .
N7 N 0.07576(9) 0.31760(9) 0.42969(10) 0.0186(3) Uani 1 1 d D .
H7 H 0.0327(10) 0.3378(11) 0.3908(12) 0.022 Uiso 1 1 d D U
C8 C 0.12057(11) 0.38511(11) 0.47873(13) 0.0255(5) Uani 1 1 d . .
C9 C 0.05967(13) 0.42396(13) 0.49948(14) 0.0356(6) Uani 1 1 d . .
H9A H 0.0164 0.4403 0.4488 0.043 Uiso 1 1 calc R U
H9B H 0.0837 0.4673 0.5321 0.043 Uiso 1 1 calc R U
C10 C 0.02662(14) 0.37581(13) 0.54655(15) 0.0371(6) Uani 1 1 d . .
H10A H 0.0690 0.3609 0.5986 0.044 Uiso 1 1 calc R U
H10B H -0.0115 0.4037 0.5581 0.044 Uiso 1 1 calc R U
C11 C -0.01174(12) 0.30986(11) 0.49757(13) 0.0246(4) Uani 1 1 d . .
H11A H -0.0571 0.3252 0.4482 0.030 Uiso 1 1 calc R U
H11B H -0.0307 0.2791 0.5292 0.030 Uiso 1 1 calc R U
C12 C 0.04193(12) 0.26490(11) 0.47329(12) 0.0234(4) Uani 1 1 d . .
C13 C -0.00442(13) 0.20762(11) 0.41210(14) 0.0287(5) Uani 1 1 d . .
H13A H -0.0372 0.2308 0.3607 0.043 Uiso 1 1 calc R U
H13B H -0.0370 0.1813 0.4320 0.043 Uiso 1 1 calc R U
H13C H 0.0311 0.1739 0.4042 0.043 Uiso 1 1 calc R U
C14 C 0.10208(14) 0.22413(15) 0.54571(15) 0.0393(6) Uani 1 1 d . .
H14A H 0.1287 0.2580 0.5900 0.059 Uiso 1 1 calc R U
H14B H 0.1398 0.2013 0.5303 0.059 Uiso 1 1 calc R U
H14C H 0.0762 0.1870 0.5631 0.059 Uiso 1 1 calc R U
C15 C 0.14470(14) 0.42889(12) 0.42493(14) 0.0377(6) Uani 1 1 d . .
H15A H 0.0995 0.4384 0.3739 0.057 Uiso 1 1 calc R U
H15B H 0.1835 0.4021 0.4145 0.057 Uiso 1 1 calc R U
H15C H 0.1669 0.4747 0.4513 0.057 Uiso 1 1 calc R U
C16 C 0.19196(11) 0.36739(11) 0.55578(12) 0.0248(5) Uani 1 1 d . .
H16A H 0.1765 0.3410 0.5926 0.037 Uiso 1 1 calc R U
H16B H 0.2181 0.4122 0.5815 0.037 Uiso 1 1 calc R U
H16C H 0.2273 0.3375 0.5429 0.037 Uiso 1 1 calc R U
C17 C 0.03165(11) 0.40097(10) 0.21782(11) 0.0210(4) Uani 1 1 d . .
C18 C 0.09020(12) 0.40565(11) 0.19306(12) 0.0264(5) Uani 1 1 d . .
H18 H 0.1129 0.3627 0.1849 0.032 Uiso 1 1 calc R U
C19 C 0.11640(14) 0.47251(13) 0.17994(14) 0.0364(6) Uani 1 1 d . .
H19 H 0.1561 0.4747 0.1622 0.044 Uiso 1 1 calc R U
C20 C 0.08489(14) 0.53522(13) 0.19263(16) 0.0420(7) Uani 1 1 d . .
H20 H 0.1019 0.5805 0.1822 0.050 Uiso 1 1 calc R U
C21 C 0.02881(14) 0.53280(11) 0.22036(14) 0.0370(6) Uani 1 1 d . .
H21 H 0.0078 0.5762 0.2300 0.044 Uiso 1 1 calc R U
C22 C 0.00295(12) 0.46572(10) 0.23432(12) 0.0250(5) Uani 1 1 d . .
C23 C -0.05304(12) 0.45150(11) 0.26677(12) 0.0262(5) Uani 1 1 d . .
C24 C -0.09690(13) 0.50234(12) 0.28443(13) 0.0342(6) Uani 1 1 d . .
H24 H -0.0891 0.5524 0.2798 0.041 Uiso 1 1 calc R U
C25 C -0.15152(14) 0.47913(14) 0.30860(14) 0.0399(7) Uani 1 1 d . .
H25 H -0.1805 0.5136 0.3224 0.048 Uiso 1 1 calc R U
C26 C -0.16500(13) 0.40631(14) 0.31320(14) 0.0359(6) Uani 1 1 d . .
H26 H -0.2039 0.3910 0.3287 0.043 Uiso 1 1 calc R U
C27 C -0.12102(11) 0.35518(12) 0.29498(12) 0.0264(5) Uani 1 1 d . .
H27 H -0.1316 0.3053 0.2967 0.032 Uiso 1 1 calc R U
C28 C -0.06222(11) 0.37622(10) 0.27450(11) 0.0201(4) Uani 1 1 d . .
C29 C -0.07054(11) 0.28489(10) 0.16112(12) 0.0186(4) Uani 1 1 d . .
C30 C -0.07712(12) 0.20992(10) 0.16761(13) 0.0227(4) Uani 1 1 d . .
H30 H -0.0449 0.1875 0.2173 0.027 Uiso 1 1 calc R U
C31 C -0.12779(12) 0.16669(11) 0.10584(14) 0.0258(5) Uani 1 1 d . .
H31 H -0.1293 0.1161 0.1134 0.031 Uiso 1 1 calc R U
C32 C -0.17602(12) 0.19793(11) 0.03329(14) 0.0276(5) Uani 1 1 d . .
H32 H -0.2101 0.1690 -0.0102 0.033 Uiso 1 1 calc R U
C33 C -0.17395(11) 0.27222(11) 0.02477(13) 0.0240(4) Uani 1 1 d . .
H33 H -0.2079 0.2940 -0.0247 0.029 Uiso 1 1 calc R U
C34 C -0.12303(11) 0.31572(10) 0.08722(12) 0.0193(4) Uani 1 1 d . .
C35 C -0.13153(11) 0.39533(10) 0.07137(11) 0.0193(4) Uani 1 1 d . .
C36 C -0.18366(11) 0.43437(11) 0.09015(12) 0.0219(4) Uani 1 1 d . .
H36 H -0.2114 0.4107 0.1153 0.026 Uiso 1 1 calc R U
C37 C -0.19557(12) 0.50742(11) 0.07254(13) 0.0278(5) Uani 1 1 d . .
H37 H -0.2311 0.5335 0.0859 0.033 Uiso 1 1 calc R U
C38 C -0.15571(13) 0.54223(12) 0.03558(14) 0.0315(5) Uani 1 1 d . .
H38 H -0.1639 0.5922 0.0233 0.038 Uiso 1 1 calc R U
C39 C -0.10389(13) 0.50413(12) 0.01650(13) 0.0307(5) Uani 1 1 d . .
H39 H -0.0763 0.5281 -0.0086 0.037 Uiso 1 1 calc R U
C40 C -0.09200(12) 0.43105(11) 0.03387(12) 0.0249(5) Uani 1 1 d . .
H40 H -0.0567 0.4052 0.0201 0.030 Uiso 1 1 calc R U
B101 B 0.44527(12) 0.36154(12) 0.66594(14) 0.0185(5) Uani 1 1 d . .
C101 C 0.46146(11) 0.35305(10) 0.58435(12) 0.0204(4) Uani 1 1 d . .
C102 C 0.39402(12) 0.35436(11) 0.51040(13) 0.0254(5) Uani 1 1 d . .
H102 H 0.3453 0.3536 0.5122 0.030 Uiso 1 1 calc R U
C103 C 0.39486(14) 0.35664(12) 0.43611(13) 0.0318(5) Uani 1 1 d . .
H103 H 0.3476 0.3572 0.3885 0.038 Uiso 1 1 calc R U
C104 C 0.46452(15) 0.35810(12) 0.43072(14) 0.0359(6) Uani 1 1 d . .
H104 H 0.4656 0.3612 0.3797 0.043 Uiso 1 1 calc R U
C105 C 0.53240(14) 0.35501(12) 0.50033(14) 0.0318(5) Uani 1 1 d . .
H105 H 0.5807 0.3553 0.4976 0.038 Uiso 1 1 calc R U
C106 C 0.52992(12) 0.35146(11) 0.57497(13) 0.0235(4) Uani 1 1 d . .
N107 N 0.60403(10) 0.34337(9) 0.64884(11) 0.0229(4) Uani 1 1 d D .
H107 H 0.5888(13) 0.3472(12) 0.6903(12) 0.028 Uiso 1 1 d D U
C108 C 0.66115(12) 0.40904(11) 0.67246(15) 0.0291(5) Uani 1 1 d . .
C109 C 0.71778(12) 0.39498(13) 0.76010(15) 0.0342(5) Uani 1 1 d . .
H10C H 0.6891 0.3962 0.7937 0.041 Uiso 1 1 calc R U
H10D H 0.7565 0.4343 0.7787 0.041 Uiso 1 1 calc R U
C110 C 0.75997(13) 0.32282(13) 0.77289(16) 0.0372(6) Uani 1 1 d . .
H11C H 0.7901 0.3214 0.7407 0.045 Uiso 1 1 calc R U
H11D H 0.7964 0.3173 0.8304 0.045 Uiso 1 1 calc R U
C111 C 0.70155(12) 0.26133(12) 0.74733(15) 0.0314(5) Uani 1 1 d . .
H11E H 0.6751 0.2610 0.7831 0.038 Uiso 1 1 calc R U
H11F H 0.7297 0.2151 0.7551 0.038 Uiso 1 1 calc R U
C112 C 0.64062(12) 0.26574(11) 0.66006(14) 0.0277(5) Uani 1 1 d . .
C113 C 0.57497(13) 0.21239(11) 0.64474(15) 0.0297(5) Uani 1 1 d . .
H11G H 0.5401 0.2114 0.5871 0.045 Uiso 1 1 calc R U
H11H H 0.5462 0.2274 0.6750 0.045 Uiso 1 1 calc R U
H11I H 0.5965 0.1641 0.6623 0.045 Uiso 1 1 calc R U
C114 C 0.67585(15) 0.24754(13) 0.60197(17) 0.0395(6) Uani 1 1 d . .
H11J H 0.6388 0.2593 0.5468 0.059 Uiso 1 1 calc R U
H11K H 0.6881 0.1960 0.6056 0.059 Uiso 1 1 calc R U
H11L H 0.7233 0.2757 0.6163 0.059 Uiso 1 1 calc R U
C115 C 0.61331(13) 0.47639(12) 0.66626(16) 0.0333(5) Uani 1 1 d . .
H11M H 0.5838 0.4695 0.6978 0.050 Uiso 1 1 calc R U
H11N H 0.5776 0.4849 0.6097 0.050 Uiso 1 1 calc R U
H11O H 0.6478 0.5180 0.6872 0.050 Uiso 1 1 calc R U
C116 C 0.70285(15) 0.42018(14) 0.61889(17) 0.0403(6) Uani 1 1 d . .
H11P H 0.7307 0.3760 0.6184 0.061 Uiso 1 1 calc R U
H11Q H 0.7396 0.4602 0.6400 0.061 Uiso 1 1 calc R U
H11R H 0.6649 0.4315 0.5639 0.061 Uiso 1 1 calc R U
C117 C 0.41865(11) 0.44678(10) 0.66174(12) 0.0207(4) Uani 1 1 d . .
C118 C 0.36114(12) 0.48674(11) 0.60157(14) 0.0263(5) Uani 1 1 d . .
H118 H 0.3277 0.4636 0.5528 0.032 Uiso 1 1 calc R U
C119 C 0.35166(14) 0.55984(12) 0.61142(15) 0.0345(5) Uani 1 1 d . .
H119 H 0.3107 0.5856 0.5703 0.041 Uiso 1 1 calc R U
C120 C 0.40115(15) 0.59526(12) 0.68031(17) 0.0414(6) Uani 1 1 d . .
H120 H 0.3943 0.6453 0.6865 0.050 Uiso 1 1 calc R U
C121 C 0.46111(14) 0.55792(12) 0.74086(16) 0.0365(6) Uani 1 1 d . .
H121 H 0.4962 0.5822 0.7880 0.044 Uiso 1 1 calc R U
C122 C 0.46889(12) 0.48427(11) 0.73126(13) 0.0254(5) Uani 1 1 d . .
C123 C 0.52577(11) 0.43479(12) 0.78936(13) 0.0268(5) Uani 1 1 d . .
C124 C 0.57939(13) 0.44979(15) 0.86809(14) 0.0382(6) Uani 1 1 d . .
H124 H 0.5856 0.4977 0.8883 0.046 Uiso 1 1 calc R U
C125 C 0.62358(13) 0.39414(16) 0.91662(15) 0.0441(7) Uani 1 1 d . .
H125 H 0.6616 0.4041 0.9696 0.053 Uiso 1 1 calc R U
C126 C 0.61241(13) 0.32446(15) 0.88802(14) 0.0378(6) Uani 1 1 d . .
H126 H 0.6413 0.2863 0.9222 0.045 Uiso 1 1 calc R U
C127 C 0.55928(11) 0.30950(12) 0.80951(13) 0.0267(5) Uani 1 1 d . .
H127 H 0.5516 0.2610 0.7911 0.032 Uiso 1 1 calc R U
C128 C 0.51698(11) 0.36427(11) 0.75718(12) 0.0215(4) Uani 1 1 d . .
C129 C 0.38661(10) 0.29736(10) 0.66933(12) 0.0196(4) Uani 1 1 d . .
C130 C 0.37165(11) 0.23600(11) 0.61978(13) 0.0240(5) Uani 1 1 d . .
H130 H 0.3905 0.2355 0.5798 0.029 Uiso 1 1 calc R U
C131 C 0.33089(12) 0.17611(11) 0.62579(14) 0.0308(5) Uani 1 1 d . .
H131 H 0.3221 0.1364 0.5902 0.037 Uiso 1 1 calc R U
C132 C 0.30331(12) 0.17458(12) 0.68372(15) 0.0345(6) Uani 1 1 d . .
H132 H 0.2751 0.1342 0.6884 0.041 Uiso 1 1 calc R U
C133 C 0.31755(12) 0.23288(12) 0.73450(15) 0.0315(5) Uani 1 1 d . .
H133 H 0.2990 0.2318 0.7747 0.038 Uiso 1 1 calc R U
C134 C 0.35836(11) 0.29378(11) 0.72907(13) 0.0239(5) Uani 1 1 d . .
C135 C 0.37103(11) 0.35155(12) 0.79095(13) 0.0247(5) Uani 1 1 d . .
C136 C 0.33533(11) 0.41863(12) 0.77055(13) 0.0270(5) Uani 1 1 d . .
H136 H 0.3038 0.4296 0.7155 0.032 Uiso 1 1 calc R U
C137 C 0.34496(13) 0.46976(13) 0.82904(14) 0.0332(5) Uani 1 1 d . .
H137 H 0.3196 0.5151 0.8138 0.040 Uiso 1 1 calc R U
C138 C 0.39117(14) 0.45531(15) 0.90944(15) 0.0390(6) Uani 1 1 d . .
H138 H 0.3987 0.4907 0.9495 0.047 Uiso 1 1 calc R U
C139 C 0.42626(14) 0.38827(15) 0.93069(14) 0.0406(6) Uani 1 1 d . .
H139 H 0.4575 0.3775 0.9858 0.049 Uiso 1 1 calc R U
C140 C 0.41628(13) 0.33692(13) 0.87248(14) 0.0329(5) Uani 1 1 d . .
H140 H 0.4405 0.2911 0.8881 0.039 Uiso 1 1 calc R U

loop_
_atom_site_aniso_label
_atom_site_aniso_U_11
_atom_site_aniso_U_22
_atom_site_aniso_U_33
_atom_site_aniso_U_23
_atom_site_aniso_U_13
_atom_site_aniso_U_12
B1 0.0249(11) 0.0163(10) 0.0144(11) 0.0001(8) 0.0103(9) -0.0003(8)
C1 0.0216(9) 0.0127(9) 0.0231(10) 0.0002(7) 0.0142(8) -0.0027(7)
C2 0.0313(11) 0.0189(10) 0.0260(11) -0.0007(8) 0.0194(9) -0.0007(8)
C3 0.0333(11) 0.0205(10) 0.0406(14) -0.0026(9) 0.0279(11) 0.0017(8)
C4 0.0240(10) 0.0227(10) 0.0436(14) 0.0043(9) 0.0208(10) 0.0056(8)
C5 0.0213(10) 0.0244(10) 0.0273(12) 0.0027(8) 0.0113(9) 0.0020(8)
C6 0.0201(9) 0.0168(9) 0.0226(10) -0.0020(8) 0.0143(8) -0.0012(7)
N7 0.0145(7) 0.0223(8) 0.0167(9) -0.0033(7) 0.0047(7) 0.0006(6)
C8 0.0221(10) 0.0230(10) 0.0213(11) -0.0091(8) 0.0000(9) 0.0001(8)
C9 0.0323(12) 0.0373(13) 0.0288(13) -0.0110(10) 0.0054(10) 0.0055(10)
C10 0.0405(13) 0.0408(14) 0.0343(14) -0.0014(11) 0.0203(11) 0.0021(10)
C11 0.0248(10) 0.0328(11) 0.0214(11) -0.0030(9) 0.0148(9) -0.0015(8)
C12 0.0250(10) 0.0315(11) 0.0171(10) 0.0026(8) 0.0123(9) 0.0030(8)
C13 0.0401(12) 0.0230(11) 0.0325(13) 0.0012(9) 0.0248(11) -0.0029(9)
C14 0.0380(13) 0.0547(16) 0.0256(13) 0.0097(11) 0.0141(11) 0.0108(11)
C15 0.0427(13) 0.0240(11) 0.0272(13) 0.0011(9) -0.0029(10) -0.0105(10)
C16 0.0200(10) 0.0296(11) 0.0198(11) -0.0014(8) 0.0038(8) -0.0020(8)
C17 0.0289(10) 0.0179(9) 0.0112(9) -0.0018(7) 0.0040(8) -0.0048(8)
C18 0.0327(11) 0.0270(11) 0.0155(10) -0.0010(8) 0.0068(9) -0.0097(9)
C19 0.0356(12) 0.0380(13) 0.0276(13) 0.0051(10) 0.0060(10) -0.0157(10)
C20 0.0365(13) 0.0291(13) 0.0426(15) 0.0115(11) 0.0003(11) -0.0155(10)
C21 0.0411(13) 0.0158(10) 0.0322(13) -0.0002(9) -0.0046(11) -0.0029(9)
C22 0.0297(10) 0.0174(10) 0.0158(10) -0.0004(8) -0.0017(9) -0.0015(8)
C23 0.0299(11) 0.0215(10) 0.0133(10) -0.0048(8) -0.0036(8) 0.0058(8)
C24 0.0374(13) 0.0262(11) 0.0239(12) -0.0080(9) -0.0010(10) 0.0122(9)
C25 0.0342(13) 0.0440(14) 0.0269(13) -0.0144(11) -0.0004(10) 0.0208(11)
C26 0.0227(11) 0.0572(16) 0.0246(12) -0.0064(11) 0.0072(9) 0.0090(10)
C27 0.0228(10) 0.0338(12) 0.0189(11) 0.0009(9) 0.0057(9) 0.0084(8)
C28 0.0224(9) 0.0227(10) 0.0113(9) -0.0015(7) 0.0036(8) 0.0054(8)
C29 0.0240(9) 0.0175(9) 0.0198(10) -0.0035(8) 0.0146(8) -0.0028(7)
C30 0.0292(10) 0.0197(10) 0.0262(11) -0.0030(8) 0.0186(9) -0.0024(8)
C31 0.0311(11) 0.0187(10) 0.0375(13) -0.0072(9) 0.0242(10) -0.0075(8)
C32 0.0244(10) 0.0304(11) 0.0339(13) -0.0156(9) 0.0181(10) -0.0118(8)
C33 0.0192(9) 0.0311(11) 0.0241(11) -0.0061(9) 0.0116(9) -0.0046(8)
C34 0.0196(9) 0.0222(10) 0.0212(10) -0.0033(8) 0.0135(8) -0.0030(7)
C35 0.0195(9) 0.0227(10) 0.0123(9) -0.0031(7) 0.0037(8) -0.0030(7)
C36 0.0174(9) 0.0263(11) 0.0206(11) -0.0001(8) 0.0069(8) -0.0020(8)
C37 0.0232(10) 0.0266(11) 0.0302(12) -0.0003(9) 0.0084(9) 0.0031(8)
C38 0.0342(12) 0.0215(11) 0.0333(13) 0.0054(9) 0.0096(10) 0.0019(9)
C39 0.0373(12) 0.0307(12) 0.0249(12) 0.0045(9) 0.0142(10) -0.0063(9)
C40 0.0290(11) 0.0280(11) 0.0193(11) -0.0024(8) 0.0121(9) -0.0012(8)
B101 0.0169(10) 0.0197(11) 0.0183(11) -0.0008(9) 0.0072(9) 0.0023(8)
C101 0.0272(10) 0.0134(9) 0.0213(11) 0.0007(7) 0.0110(9) 0.0004(7)
C102 0.0307(11) 0.0199(10) 0.0225(11) -0.0001(8) 0.0087(9) 0.0020(8)
C103 0.0451(13) 0.0248(11) 0.0205(12) 0.0001(9) 0.0094(10) 0.0032(9)
C104 0.0586(16) 0.0319(12) 0.0230(12) 0.0034(9) 0.0231(12) 0.0043(11)
C105 0.0446(13) 0.0277(11) 0.0322(13) 0.0032(9) 0.0252(11) 0.0031(10)
C106 0.0296(11) 0.0195(10) 0.0232(11) 0.0021(8) 0.0131(9) 0.0017(8)
N107 0.0237(8) 0.0228(9) 0.0281(10) 0.0023(7) 0.0167(8) 0.0013(7)
C108 0.0258(10) 0.0257(11) 0.0412(14) 0.0014(10) 0.0194(10) -0.0046(8)
C109 0.0241(11) 0.0360(13) 0.0426(14) -0.0024(11) 0.0144(10) -0.0074(9)
C110 0.0217(11) 0.0438(14) 0.0462(15) 0.0055(11) 0.0147(10) 0.0015(10)
C111 0.0230(10) 0.0321(12) 0.0418(14) 0.0082(10) 0.0166(10) 0.0061(9)
C112 0.0291(11) 0.0224(10) 0.0375(13) 0.0035(9) 0.0201(10) 0.0066(8)
C113 0.0320(11) 0.0222(11) 0.0369(13) 0.0021(9) 0.0169(10) 0.0011(9)
C114 0.0482(14) 0.0329(13) 0.0526(17) 0.0007(11) 0.0360(13) 0.0086(11)
C115 0.0358(12) 0.0235(11) 0.0473(15) 0.0009(10) 0.0242(11) -0.0036(9)
C116 0.0413(13) 0.0377(13) 0.0567(17) 0.0057(12) 0.0351(13) -0.0039(11)
C117 0.0203(9) 0.0212(10) 0.0245(11) -0.0007(8) 0.0132(8) -0.0009(8)
C118 0.0269(11) 0.0239(11) 0.0312(12) 0.0022(9) 0.0155(10) 0.0030(8)
C119 0.0399(13) 0.0264(12) 0.0422(15) 0.0072(10) 0.0223(11) 0.0102(10)
C120 0.0562(16) 0.0196(11) 0.0590(18) -0.0056(11) 0.0348(14) 0.0043(10)
C121 0.0419(13) 0.0295(12) 0.0423(15) -0.0133(10) 0.0220(12) -0.0064(10)
C122 0.0248(10) 0.0249(11) 0.0301(12) -0.0051(9) 0.0152(9) -0.0030(8)
C123 0.0211(10) 0.0344(12) 0.0255(12) -0.0072(9) 0.0105(9) -0.0053(8)
C124 0.0313(12) 0.0514(15) 0.0287(13) -0.0153(11) 0.0100(10) -0.0090(11)
C125 0.0261(12) 0.0763(19) 0.0204(12) -0.0084(12) 0.0011(10) -0.0023(12)
C126 0.0232(11) 0.0648(17) 0.0224(12) 0.0075(11) 0.0069(9) 0.0080(11)
C127 0.0206(10) 0.0383(12) 0.0238(11) 0.0047(9) 0.0120(9) 0.0063(8)
C128 0.0164(9) 0.0303(11) 0.0193(10) -0.0015(8) 0.0092(8) -0.0011(8)
C129 0.0134(8) 0.0218(10) 0.0195(10) 0.0035(8) 0.0033(8) 0.0042(7)
C130 0.0186(9) 0.0243(10) 0.0255(11) 0.0017(8) 0.0061(8) 0.0020(8)
C131 0.0241(10) 0.0223(11) 0.0380(14) 0.0003(9) 0.0059(10) 0.0009(8)
C132 0.0265(11) 0.0267(11) 0.0474(15) 0.0108(10) 0.0131(11) -0.0031(9)
C133 0.0259(11) 0.0353(12) 0.0354(13) 0.0135(10) 0.0151(10) 0.0039(9)
C134 0.0162(9) 0.0272(11) 0.0259(11) 0.0073(8) 0.0067(8) 0.0046(8)
C135 0.0195(9) 0.0349(12) 0.0232(11) 0.0060(9) 0.0126(9) 0.0021(8)
C136 0.0198(10) 0.0371(12) 0.0240(11) 0.0027(9) 0.0094(9) 0.0066(8)
C137 0.0285(11) 0.0410(13) 0.0312(13) -0.0009(10) 0.0138(10) 0.0104(10)
C138 0.0349(12) 0.0550(16) 0.0289(13) -0.0060(11) 0.0155(11) 0.0080(11)
C139 0.0373(13) 0.0628(17) 0.0192(12) 0.0052(11) 0.0099(10) 0.0126(12)
C140 0.0303(11) 0.0435(14) 0.0274(13) 0.0096(10) 0.0149(10) 0.0092(10)

loop_
_atom_type_symbol
_atom_type_description
_atom_type_scat_dispersion_real
_atom_type_scat_dispersion_imag
_atom_type_scat_source
C C 0.0181 0.0091 'International Tables Vol C Tables 4.2.6.8 and 6.1.1.4'
H H 0.0000 0.0000 'International Tables Vol C Tables 4.2.6.8 and 6.1.1.4'
B B 0.0090 0.0039 'International Tables Vol C Tables 4.2.6.8 and 6.1.1.4'
N N 0.0311 0.0180 'International Tables Vol C Tables 4.2.6.8 and 6.1.1.4'

loop_
_geom_angle_atom_site_label_1
_geom_angle_atom_site_label_2
_geom_angle_atom_site_label_3
_geom_angle
C17 B1 C28 97.88(15)
C17 B1 C29 115.85(16)
C28 B1 C29 105.91(15)
C17 B1 C1 103.35(15)
C28 B1 C1 122.96(16)
C29 B1 C1 110.77(15)
C6 C1 C2 113.50(17)
C6 C1 B1 130.15(17)
C2 C1 B1 115.56(17)
C3 C2 C1 123.9(2)
C3 C2 H2 118.0
C1 C2 H2 118.0
C2 C3 C4 119.9(2)
C2 C3 H3 120.1
C4 C3 H3 120.1
C5 C4 C3 119.01(19)
C5 C4 H4 120.5
C3 C4 H4 120.5
C4 C5 C6 119.9(2)
C4 C5 H5 120.0
C6 C5 H5 120.0
C5 C6 C1 123.73(19)
C5 C6 N7 119.04(18)
C1 C6 N7 117.19(16)
C6 N7 C8 116.81(15)
C6 N7 C12 113.51(15)
C8 N7 C12 116.58(16)
C6 N7 H7 101.6(14)
C8 N7 H7 102.1(14)
C12 N7 H7 102.9(14)
C15 C8 C16 108.78(17)
C15 C8 C9 113.02(19)
C16 C8 C9 109.88(18)
C15 C8 N7 107.52(17)
C16 C8 N7 114.42(16)
C9 C8 N7 103.22(16)
C8 C9 C10 113.67(19)
C8 C9 H9A 108.8
C10 C9 H9A 108.8
C8 C9 H9B 108.8
C10 C9 H9B 108.8
H9A C9 H9B 107.7
C11 C10 C9 110.04(19)
C11 C10 H10A 109.7
C9 C10 H10A 109.7
C11 C10 H10B 109.7
C9 C10 H10B 109.7
H10A C10 H10B 108.2
C10 C11 C12 113.54(18)
C10 C11 H11A 108.9
C12 C11 H11A 108.9
C10 C11 H11B 108.9
C12 C11 H11B 108.9
H11A C11 H11B 107.7
C13 C12 C14 106.16(19)
C13 C12 C11 110.11(17)
C14 C12 C11 111.22(18)
C13 C12 N7 107.06(16)
C14 C12 N7 115.40(17)
C11 C12 N7 106.78(16)
C12 C13 H13A 109.5
C12 C13 H13B 109.5
H13A C13 H13B 109.5
C12 C13 H13C 109.5
H13A C13 H13C 109.5
H13B C13 H13C 109.5
C12 C14 H14A 109.5
C12 C14 H14B 109.5
H14A C14 H14B 109.5
C12 C14 H14C 109.5
H14A C14 H14C 109.5
H14B C14 H14C 109.5
C8 C15 H15A 109.5
C8 C15 H15B 109.5
H15A C15 H15B 109.5
C8 C15 H15C 109.5
H15A C15 H15C 109.5
H15B C15 H15C 109.5
C8 C16 H16A 109.5
C8 C16 H16B 109.5
H16A C16 H16B 109.5
C8 C16 H16C 109.5
H16A C16 H16C 109.5
H16B C16 H16C 109.5
C18 C17 C22 117.78(19)
C18 C17 B1 131.67(18)
C22 C17 B1 110.37(18)
C17 C18 C19 121.0(2)
C17 C18 H18 119.5
C19 C18 H18 119.5
C20 C19 C18 120.2(2)
C20 C19 H19 119.9
C18 C19 H19 119.9
C19 C20 C21 120.4(2)
C19 C20 H20 119.8
C21 C20 H20 119.8
C20 C21 C22 119.5(2)
C20 C21 H21 120.3
C22 C21 H21 120.3
C21 C22 C17 120.9(2)
C21 C22 C23 128.0(2)
C17 C22 C23 111.09(18)
C24 C23 C28 121.9(2)
C24 C23 C22 126.8(2)
C28 C23 C22 111.27(18)
C25 C24 C23 119.1(2)
C25 C24 H24 120.4
C23 C24 H24 120.4
C24 C25 C26 121.0(2)
C24 C25 H25 119.5
C26 C25 H25 119.5
C25 C26 C27 119.8(2)
C25 C26 H26 120.1
C27 C26 H26 120.1
C28 C27 C26 121.2(2)
C28 C27 H27 119.4
C26 C27 H27 119.4
C27 C28 C23 116.90(19)
C27 C28 B1 132.61(18)
C23 C28 B1 109.29(18)
C30 C29 C34 115.35(17)
C30 C29 B1 119.87(17)
C34 C29 B1 124.63(16)
C31 C30 C29 124.0(2)
C31 C30 H30 118.0
C29 C30 H30 118.0
C32 C31 C30 119.30(19)
C32 C31 H31 120.3
C30 C31 H31 120.3
C31 C32 C33 119.04(19)
C31 C32 H32 120.5
C33 C32 H32 120.5
C32 C33 C34 121.5(2)
C32 C33 H33 119.2
C34 C33 H33 119.2
C33 C34 C29 120.70(18)
C33 C34 C35 115.42(18)
C29 C34 C35 123.80(17)
C36 C35 C40 118.61(18)
C36 C35 C34 119.47(18)
C40 C35 C34 121.81(18)
C37 C36 C35 120.8(2)
C37 C36 H36 119.6
C35 C36 H36 119.6
C38 C37 C36 120.0(2)
C38 C37 H37 120.0
C36 C37 H37 120.0
C39 C38 C37 119.8(2)
C39 C38 H38 120.1
C37 C38 H38 120.1
C38 C39 C40 120.3(2)
C38 C39 H39 119.8
C40 C39 H39 119.8
C39 C40 C35 120.5(2)
C39 C40 H40 119.8
C35 C40 H40 119.8
C128 B101 C117 97.07(15)
C128 B101 C129 105.33(16)
C117 B101 C129 119.16(16)
C128 B101 C101 121.48(16)
C117 B101 C101 102.85(16)
C129 B101 C101 111.12(16)
C106 C101 C102 113.46(19)
C106 C101 B101 131.67(18)
C102 C101 B101 114.57(17)
C103 C102 C101 123.9(2)
C103 C102 H102 118.0
C101 C102 H102 118.0
C102 C103 C104 120.0(2)
C102 C103 H103 120.0
C104 C103 H103 120.0
C105 C104 C103 119.1(2)
C105 C104 H104 120.4
C103 C104 H104 120.4
C104 C105 C106 119.8(2)
C104 C105 H105 120.1
C106 C105 H105 120.1
C101 C106 C105 123.7(2)
C101 C106 N107 117.77(18)
C105 C106 N107 118.52(19)
C106 N107 C108 116.82(16)
C106 N107 C112 114.00(16)
C108 N107 C112 117.04(15)
C106 N107 H107 103.1(14)
C108 N107 H107 98.3(14)
C112 N107 H107 104.0(14)
C115 C108 C109 110.4(2)
C115 C108 C116 107.89(19)
C109 C108 C116 111.90(19)
C115 C108 N107 106.82(16)
C109 C108 N107 104.63(17)
C116 C108 N107 115.07(19)
C108 C109 C110 113.5(2)
C108 C109 H10C 108.9
C110 C109 H10C 108.9
C108 C109 H10D 108.9
C110 C109 H10D 108.9
H10C C109 H10D 107.7
C111 C110 C109 109.74(17)
C111 C110 H11C 109.7
C109 C110 H11C 109.7
C111 C110 H11D 109.7
C109 C110 H11D 109.7
H11C C110 H11D 108.2
C110 C111 C112 114.26(19)
C110 C111 H11E 108.7
C112 C111 H11E 108.7
C110 C111 H11F 108.7
C112 C111 H11F 108.7
H11E C111 H11F 107.6
C111 C112 C113 110.74(18)
C111 C112 C114 110.83(18)
C113 C112 C114 107.83(19)
C111 C112 N107 106.37(17)
C113 C112 N107 106.39(16)
C114 C112 N107 114.61(18)
C112 C113 H11G 109.5
C112 C113 H11H 109.5
H11G C113 H11H 109.5
C112 C113 H11I 109.5
H11G C113 H11I 109.5
H11H C113 H11I 109.5
C112 C114 H11J 109.5
C112 C114 H11K 109.5
H11J C114 H11K 109.5
C112 C114 H11L 109.5
H11J C114 H11L 109.5
H11K C114 H11L 109.5
C108 C115 H11M 109.5
C108 C115 H11N 109.5
H11M C115 H11N 109.5
C108 C115 H11O 109.5
H11M C115 H11O 109.5
H11N C115 H11O 109.5
C108 C116 H11P 109.5
C108 C116 H11Q 109.5
H11P C116 H11Q 109.5
C108 C116 H11R 109.5
H11P C116 H11R 109.5
H11Q C116 H11R 109.5
C118 C117 C122 117.13(19)
C118 C117 B101 132.00(18)
C122 C117 B101 110.70(17)
C119 C118 C117 121.3(2)
C119 C118 H118 119.4
C117 C118 H118 119.4
C120 C119 C118 120.5(2)
C120 C119 H119 119.7
C118 C119 H119 119.7
C119 C120 C121 120.1(2)
C119 C120 H120 119.9
C121 C120 H120 119.9
C120 C121 C122 118.9(2)
C120 C121 H121 120.6
C122 C121 H121 120.6
C121 C122 C117 122.0(2)
C121 C122 C123 127.2(2)
C117 C122 C123 110.71(18)
C124 C123 C128 121.3(2)
C124 C123 C122 127.8(2)
C128 C123 C122 110.79(18)
C125 C124 C123 119.4(2)
C125 C124 H124 120.3
C123 C124 H124 120.3
C126 C125 C124 120.1(2)
C126 C125 H125 120.0
C124 C125 H125 120.0
C125 C126 C127 120.5(2)
C125 C126 H126 119.7
C127 C126 H126 119.7
C126 C127 C128 121.3(2)
C126 C127 H127 119.4
C128 C127 H127 119.4
C127 C128 C123 117.11(19)
C127 C128 B101 131.44(19)
C123 C128 B101 110.53(17)
C130 C129 C134 115.11(18)
C130 C129 B101 120.46(18)
C134 C129 B101 123.69(17)
C131 C130 C129 123.9(2)
C131 C130 H130 118.0
C129 C130 H130 118.0
C132 C131 C130 119.7(2)
C132 C131 H131 120.2
C130 C131 H131 120.2
C133 C132 C131 118.6(2)
C133 C132 H132 120.7
C131 C132 H132 120.7
C132 C133 C134 122.4(2)
C132 C133 H133 118.8
C134 C133 H133 118.8
C133 C134 C129 120.3(2)
C133 C134 C135 115.6(2)
C129 C134 C135 124.15(18)
C136 C135 C140 117.9(2)
C136 C135 C134 122.19(19)
C140 C135 C134 119.80(19)
C137 C136 C135 121.2(2)
C137 C136 H136 119.4
C135 C136 H136 119.4
C138 C137 C136 120.5(2)
C138 C137 H137 119.8
C136 C137 H137 119.8
C137 C138 C139 118.9(2)
C137 C138 H138 120.5
C139 C138 H138 120.5
C140 C139 C138 120.7(2)
C140 C139 H139 119.6
C138 C139 H139 119.6
C139 C140 C135 120.8(2)
C139 C140 H140 119.6
C135 C140 H140 119.6

loop_
_geom_bond_atom_site_label_1
_geom_bond_atom_site_label_2
_geom_bond_distance
B1 C17 1.641(3)
B1 C28 1.652(3)
B1 C29 1.653(3)
B1 C1 1.668(3)
C1 C6 1.398(3)
C1 C2 1.414(3)
C2 C3 1.382(3)
C2 H2 0.9500
C3 C4 1.383(3)
C3 H3 0.9500
C4 C5 1.379(3)
C4 H4 0.9500
C5 C6 1.396(3)
C5 H5 0.9500
C6 N7 1.490(2)
N7 C8 1.565(2)
N7 C12 1.572(3)
N7 H7 0.908(15)
C8 C15 1.500(3)
C8 C16 1.521(3)
C8 C9 1.554(3)
C9 C10 1.557(4)
C9 H9A 0.9900
C9 H9B 0.9900
C10 C11 1.508(3)
C10 H10A 0.9900
C10 H10B 0.9900
C11 C12 1.534(3)
C11 H11A 0.9900
C11 H11B 0.9900
C12 C13 1.523(3)
C12 C14 1.533(3)
C13 H13A 0.9800
C13 H13B 0.9800
C13 H13C 0.9800
C14 H14A 0.9800
C14 H14B 0.9800
C14 H14C 0.9800
C15 H15A 0.9800
C15 H15B 0.9800
C15 H15C 0.9800
C16 H16A 0.9800
C16 H16B 0.9800
C16 H16C 0.9800
C17 C18 1.386(3)
C17 C22 1.407(3)
C18 C19 1.397(3)
C18 H18 0.9500
C19 C20 1.376(4)
C19 H19 0.9500
C20 C21 1.376(4)
C20 H20 0.9500
C21 C22 1.403(3)
C21 H21 0.9500
C22 C23 1.461(3)
C23 C24 1.392(3)
C23 C28 1.421(3)
C24 C25 1.373(4)
C24 H24 0.9500
C25 C26 1.384(4)
C25 H25 0.9500
C26 C27 1.403(3)
C26 H26 0.9500
C27 C28 1.391(3)
C27 H27 0.9500
C29 C30 1.405(3)
C29 C34 1.416(3)
C30 C31 1.387(3)
C30 H30 0.9500
C31 C32 1.380(3)
C31 H31 0.9500
C32 C33 1.388(3)
C32 H32 0.9500
C33 C34 1.398(3)
C33 H33 0.9500
C34 C35 1.499(3)
C35 C36 1.393(3)
C35 C40 1.394(3)
C36 C37 1.388(3)
C36 H36 0.9500
C37 C38 1.383(3)
C37 H37 0.9500
C38 C39 1.383(3)
C38 H38 0.9500
C39 C40 1.388(3)
C39 H39 0.9500
C40 H40 0.9500
B101 C128 1.648(3)
B101 C117 1.652(3)
B101 C129 1.657(3)
B101 C101 1.667(3)
C101 C106 1.397(3)
C101 C102 1.415(3)
C102 C103 1.375(3)
C102 H102 0.9500
C103 C104 1.382(4)
C103 H103 0.9500
C104 C105 1.377(3)
C104 H104 0.9500
C105 C106 1.397(3)
C105 H105 0.9500
C106 N107 1.490(3)
N107 C108 1.568(3)
N107 C112 1.575(3)
N107 H107 0.931(16)
C108 C115 1.524(3)
C108 C109 1.528(3)
C108 C116 1.529(3)
C109 C110 1.528(3)
C109 H10C 0.9900
C109 H10D 0.9900
C110 C111 1.523(3)
C110 H11C 0.9900
C110 H11D 0.9900
C111 C112 1.526(3)
C111 H11E 0.9900
C111 H11F 0.9900
C112 C113 1.528(3)
C112 C114 1.529(3)
C113 H11G 0.9800
C113 H11H 0.9800
C113 H11I 0.9800
C114 H11J 0.9800
C114 H11K 0.9800
C114 H11L 0.9800
C115 H11M 0.9800
C115 H11N 0.9800
C115 H11O 0.9800
C116 H11P 0.9800
C116 H11Q 0.9800
C116 H11R 0.9800
C117 C118 1.391(3)
C117 C122 1.408(3)
C118 C119 1.389(3)
C118 H118 0.9500
C119 C120 1.378(4)
C119 H119 0.9500
C120 C121 1.391(4)
C120 H120 0.9500
C121 C122 1.393(3)
C121 H121 0.9500
C122 C123 1.471(3)
C123 C124 1.395(3)
C123 C128 1.415(3)
C124 C125 1.388(4)
C124 H124 0.9500
C125 C126 1.376(4)
C125 H125 0.9500
C126 C127 1.389(3)
C126 H126 0.9500
C127 C128 1.393(3)
C127 H127 0.9500
C129 C130 1.408(3)
C129 C134 1.422(3)
C130 C131 1.390(3)
C130 H130 0.9500
C131 C132 1.381(3)
C131 H131 0.9500
C132 C133 1.377(3)
C132 H132 0.9500
C133 C134 1.402(3)
C133 H133 0.9500
C134 C135 1.504(3)
C135 C136 1.391(3)
C135 C140 1.397(3)
C136 C137 1.385(3)
C136 H136 0.9500
C137 C138 1.383(3)
C137 H137 0.9500
C138 C139 1.386(4)
C138 H138 0.9500
C139 C140 1.383(4)
C139 H139 0.9500
C140 H140 0.9500

loop_
_geom_torsion_atom_site_label_1
_geom_torsion_atom_site_label_2
_geom_torsion_atom_site_label_3
_geom_torsion_atom_site_label_4
_geom_torsion
C17 B1 C1 C6 90.2(2)
C28 B1 C1 C6 -18.5(3)
C29 B1 C1 C6 -145.07(19)
C17 B1 C1 C2 -78.75(19)
C28 B1 C1 C2 172.48(17)
C29 B1 C1 C2 45.9(2)
C6 C1 C2 C3 -1.4(3)
B1 C1 C2 C3 169.49(18)
C1 C2 C3 C4 -0.9(3)
C2 C3 C4 C5 2.3(3)
C3 C4 C5 C6 -1.4(3)
C4 C5 C6 C1 -1.1(3)
C4 C5 C6 N7 176.66(18)
C2 C1 C6 C5 2.3(3)
B1 C1 C6 C5 -166.83(19)
C2 C1 C6 N7 -175.43(16)
B1 C1 C6 N7 15.4(3)
C5 C6 N7 C8 66.7(2)
C1 C6 N7 C8 -115.40(18)
C5 C6 N7 C12 -73.3(2)
C1 C6 N7 C12 104.54(19)
C6 N7 C8 C15 43.4(2)
C12 N7 C8 C15 -177.78(17)
C6 N7 C8 C16 -77.6(2)
C12 N7 C8 C16 61.3(2)
C6 N7 C8 C9 163.09(17)
C12 N7 C8 C9 -58.1(2)
C15 C8 C9 C10 173.01(18)
C16 C8 C9 C10 -65.3(2)
N7 C8 C9 C10 57.2(2)
C8 C9 C10 C11 -59.6(2)
C9 C10 C11 C12 56.6(2)
C10 C11 C12 C13 -169.88(19)
C10 C11 C12 C14 72.7(2)
C10 C11 C12 N7 -54.0(2)
C6 N7 C12 C13 -44.5(2)
C8 N7 C12 C13 175.30(16)
C6 N7 C12 C14 73.4(2)
C8 N7 C12 C14 -66.8(2)
C6 N7 C12 C11 -162.47(15)
C8 N7 C12 C11 57.4(2)
C28 B1 C17 C18 172.5(2)
C29 B1 C17 C18 -75.5(3)
C1 B1 C17 C18 45.8(3)
C28 B1 C17 C22 -2.50(19)
C29 B1 C17 C22 109.49(19)
C1 B1 C17 C22 -129.18(17)
C22 C17 C18 C19 -4.0(3)
B1 C17 C18 C19 -178.69(19)
C17 C18 C19 C20 0.9(3)
C18 C19 C20 C21 1.7(3)
C19 C20 C21 C22 -1.1(3)
C20 C21 C22 C17 -2.2(3)
C20 C21 C22 C23 177.1(2)
C18 C17 C22 C21 4.6(3)
B1 C17 C22 C21 -179.60(18)
C18 C17 C22 C23 -174.69(17)
B1 C17 C22 C23 1.1(2)
C21 C22 C23 C24 5.6(3)
C17 C22 C23 C24 -175.12(19)
C21 C22 C23 C28 -178.1(2)
C17 C22 C23 C28 1.2(2)
C28 C23 C24 C25 -1.2(3)
C22 C23 C24 C25 174.8(2)
C23 C24 C25 C26 -2.0(3)
C24 C25 C26 C27 1.7(3)
C25 C26 C27 C28 1.9(3)
C26 C27 C28 C23 -4.8(3)
C26 C27 C28 B1 -170.8(2)
C24 C23 C28 C27 4.5(3)
C22 C23 C28 C27 -172.04(17)
C24 C23 C28 B1 173.62(18)
C22 C23 C28 B1 -2.9(2)
C17 B1 C28 C27 169.9(2)
C29 B1 C28 C27 50.1(3)
C1 B1 C28 C27 -78.5(3)
C17 B1 C28 C23 3.18(19)
C29 B1 C28 C23 -116.63(17)
C1 B1 C28 C23 114.74(19)
C17 B1 C29 C30 146.45(18)
C28 B1 C29 C30 -106.3(2)
C1 B1 C29 C30 29.2(2)
C17 B1 C29 C34 -38.3(3)
C28 B1 C29 C34 69.0(2)
C1 B1 C29 C34 -155.55(18)
C34 C29 C30 C31 3.4(3)
B1 C29 C30 C31 179.09(19)
C29 C30 C31 C32 -0.9(3)
C30 C31 C32 C33 -1.7(3)
C31 C32 C33 C34 1.5(3)
C32 C33 C34 C29 1.3(3)
C32 C33 C34 C35 -175.63(18)
C30 C29 C34 C33 -3.5(3)
B1 C29 C34 C33 -178.98(18)
C30 C29 C34 C35 173.09(18)
B1 C29 C34 C35 -2.4(3)
C33 C34 C35 C36 87.9(2)
C29 C34 C35 C36 -88.9(2)
C33 C34 C35 C40 -88.3(2)
C29 C34 C35 C40 95.0(2)
C40 C35 C36 C37 -0.5(3)
C34 C35 C36 C37 -176.82(18)
C35 C36 C37 C38 0.3(3)
C36 C37 C38 C39 -0.2(3)
C37 C38 C39 C40 0.3(3)
C38 C39 C40 C35 -0.6(3)
C36 C35 C40 C39 0.7(3)
C34 C35 C40 C39 176.88(19)
C128 B101 C101 C106 -4.5(3)
C117 B101 C101 C106 102.3(2)
C129 B101 C101 C106 -129.1(2)
C128 B101 C101 C102 -177.69(17)
C117 B101 C101 C102 -70.96(19)
C129 B101 C101 C102 57.6(2)
C106 C101 C102 C103 -2.3(3)
B101 C101 C102 C103 172.13(19)
C101 C102 C103 C104 -0.3(3)
C102 C103 C104 C105 2.0(3)
C103 C104 C105 C106 -0.9(3)
C102 C101 C106 C105 3.5(3)
B101 C101 C106 C105 -169.8(2)
C102 C101 C106 N107 -174.65(16)
B101 C101 C106 N107 12.1(3)
C104 C105 C106 C101 -2.1(3)
C104 C105 C106 N107 176.09(19)
C101 C106 N107 C108 -113.9(2)
C105 C106 N107 C108 67.8(2)
C101 C106 N107 C112 104.5(2)
C105 C106 N107 C112 -73.7(2)
C106 N107 C108 C115 46.6(2)
C112 N107 C108 C115 -173.08(18)
C106 N107 C108 C109 163.67(17)
C112 N107 C108 C109 -56.0(2)
C106 N107 C108 C116 -73.1(2)
C112 N107 C108 C116 67.2(2)
C115 C108 C109 C110 172.00(18)
C116 C108 C109 C110 -67.8(2)
N107 C108 C109 C110 57.4(2)
C108 C109 C110 C111 -60.5(3)
C109 C110 C111 C112 57.5(3)
C110 C111 C112 C113 -167.69(19)
C110 C111 C112 C114 72.7(2)
C110 C111 C112 N107 -52.5(2)
C106 N107 C112 C111 -164.66(17)
C108 N107 C112 C111 53.9(2)
C106 N107 C112 C113 -46.6(2)
C108 N107 C112 C113 172.02(18)
C106 N107 C112 C114 72.5(2)
C108 N107 C112 C114 -68.9(2)
C128 B101 C117 C118 178.9(2)
C129 B101 C117 C118 -69.1(3)
C101 B101 C117 C118 54.3(3)
C128 B101 C117 C122 3.9(2)
C129 B101 C117 C122 115.9(2)
C101 B101 C117 C122 -120.71(18)
C122 C117 C118 C119 -2.8(3)
B101 C117 C118 C119 -177.6(2)
C117 C118 C119 C120 2.4(4)
C118 C119 C120 C121 -0.2(4)
C119 C120 C121 C122 -1.5(4)
C120 C121 C122 C117 0.9(4)
C120 C121 C122 C123 -177.0(2)
C118 C117 C122 C121 1.2(3)
B101 C117 C122 C121 177.0(2)
C118 C117 C122 C123 179.45(18)
B101 C117 C122 C123 -4.7(2)
C121 C122 C123 C124 5.5(4)
C117 C122 C123 C124 -172.6(2)
C121 C122 C123 C128 -178.4(2)
C117 C122 C123 C128 3.5(3)
C128 C123 C124 C125 -1.8(4)
C122 C123 C124 C125 173.9(2)
C123 C124 C125 C126 -2.3(4)
C124 C125 C126 C127 2.6(4)
C125 C126 C127 C128 1.2(3)
C126 C127 C128 C123 -5.1(3)
C126 C127 C128 B101 -172.9(2)
C124 C123 C128 C127 5.4(3)
C122 C123 C128 C127 -170.96(18)
C124 C123 C128 B101 175.7(2)
C122 C123 C128 B101 -0.7(2)
C117 B101 C128 C127 166.6(2)
C129 B101 C128 C127 43.7(3)
C101 B101 C128 C127 -83.6(3)
C117 B101 C128 C123 -1.8(2)
C129 B101 C128 C123 -124.73(18)
C101 B101 C128 C123 108.0(2)
C128 B101 C129 C130 -118.55(18)
C117 B101 C129 C130 134.04(19)
C101 B101 C129 C130 14.8(2)
C128 B101 C129 C134 51.1(2)
C117 B101 C129 C134 -56.3(3)
C101 B101 C129 C134 -175.57(16)
C134 C129 C130 C131 1.5(3)
B101 C129 C130 C131 171.97(18)
C129 C130 C131 C132 -0.7(3)
C130 C131 C132 C133 -0.3(3)
C131 C132 C133 C134 0.5(3)
C132 C133 C134 C129 0.3(3)
C132 C133 C134 C135 -178.08(19)
C130 C129 C134 C133 -1.2(3)
B101 C129 C134 C133 -171.39(17)
C130 C129 C134 C135 176.98(17)
B101 C129 C134 C135 6.8(3)
C133 C134 C135 C136 -111.9(2)
C129 C134 C135 C136 69.8(3)
C133 C134 C135 C140 64.2(3)
C129 C134 C135 C140 -114.1(2)
C140 C135 C136 C137 0.8(3)
C134 C135 C136 C137 176.9(2)
C135 C136 C137 C138 0.6(3)
C136 C137 C138 C139 -1.4(4)
C137 C138 C139 C140 0.9(4)
C138 C139 C140 C135 0.4(4)
C136 C135 C140 C139 -1.2(3)
C134 C135 C140 C139 -177.5(2)
